data_1547464
loop_
_publ_author_name
'Etayo, Pablo'
'Escudero, Eduardo Carmelo'
'Pericas, Miquel A.'

_publ_section_title
;
 5,5&#x2019;-Bistriazoles as axially chiral, multidentate ligands:
 Synthesis, configurational stability and catalytic application of their
 scandium(III) complexes
;
_journal_name_full 'Catal. Sci. Technol.'
_journal_paper_doi 10.1039/C7CY01518F
_journal_year 2017
_chemical_formula_sum 'C20 H18 N2 O2'
_chemical_formula_weight 318.36
_space_group_IT_number 2
_space_group_name_Hall '-P 1'
_symmetry_cell_setting triclinic
_symmetry_space_group_name_Hall '-P 1'
_symmetry_space_group_name_H-M 'P -1'
_atom_sites_solution_hydrogens geom
_audit_creation_method SHELXL-2014/7
_audit_update_record
;
2016-12-20 deposited with the CCDC.
2017-09-25 downloaded from the CCDC.
;
_cell_angle_alpha 100.159(2)
_cell_angle_beta 112.561(2)
_cell_angle_gamma 92.319(2)
_cell_formula_units_Z 4
_cell_length_a 11.5272(7)
_cell_length_b 12.3657(7)
_cell_length_c 12.7398(8)
_cell_measurement_reflns_used 7052
_cell_measurement_temperature 100(2)
_cell_measurement_theta_max 29.06
_cell_measurement_theta_min 2.40
_cell_volume 1638.97(17)
_computing_cell_refinement 'CrystalClear-SM Expert 2.1 b29 (Rigaku, 2013)'
_computing_data_collection 'CrystalClear-SM Expert 2.1 b29 (Rigaku, 2013)'
_computing_data_reduction 'CrystalClear-SM Expert 2.1 b29 (Rigaku, 2013)'
_computing_molecular_graphics 'SHELXL-2014 (Sheldrick, 2014)'
_computing_publication_material 'SHELXL-2014 (Sheldrick, 2014)'
_computing_structure_refinement 'SHELXL-2014 (Sheldrick, 2014)'
_computing_structure_solution Sir2011
_diffrn_ambient_temperature 100(2)
_diffrn_detector_area_resol_mean 5.8140
_diffrn_detector_type 'PILATUS 200K'
_diffrn_measured_fraction_theta_full 0.978
_diffrn_measured_fraction_theta_max 0.912
_diffrn_measurement_device_type '1/4chi goniometer'
_diffrn_measurement_method
;
 Fullsphere data collection, phi and omega scans
;
_diffrn_measurement_specimen_support 'magnetic support with MicroMount'
_diffrn_radiation_monochromator 'Confocal Max Flux optic'
_diffrn_radiation_type MoK\a
_diffrn_radiation_wavelength 0.7107
_diffrn_reflns_av_R_equivalents 0.0284
_diffrn_reflns_av_unetI/netI 0.0402
_diffrn_reflns_Laue_measured_fraction_full 0.978
_diffrn_reflns_Laue_measured_fraction_max 0.912
_diffrn_reflns_limit_h_max 15
_diffrn_reflns_limit_h_min -15
_diffrn_reflns_limit_k_max 16
_diffrn_reflns_limit_k_min -16
_diffrn_reflns_limit_l_max 17
_diffrn_reflns_limit_l_min -16
_diffrn_reflns_number 20988
_diffrn_reflns_point_group_measured_fraction_full 0.978
_diffrn_reflns_point_group_measured_fraction_max 0.912
_diffrn_reflns_theta_full 25.242
_diffrn_reflns_theta_max 29.171
_diffrn_reflns_theta_min 1.685
_diffrn_source 'Microfocus rotating anode X-ray tube'
_diffrn_source_current 24
_diffrn_source_power 50
_diffrn_source_size '0.2 mm x 0.2 mm fine focus'
_diffrn_source_type 'Rigaku MicroMax-007HF'
_exptl_absorpt_coefficient_mu 0.084
_exptl_absorpt_correction_T_max 0.987
_exptl_absorpt_correction_T_min 0.889
_exptl_absorpt_correction_type multi-scan
_exptl_absorpt_process_details
; 
 CrystalClear-SM Expert 2.1 b29 (Rigaku, 2013)
;
_exptl_crystal_colour colourless
_exptl_crystal_density_diffrn 1.290
_exptl_crystal_description block
_exptl_crystal_F_000 672
_exptl_crystal_size_max 0.20
_exptl_crystal_size_mid 0.15
_exptl_crystal_size_min 0.15
_refine_diff_density_max 0.382
_refine_diff_density_min -0.291
_refine_diff_density_rms 0.050
_refine_ls_extinction_method none
_refine_ls_goodness_of_fit_ref 1.042
_refine_ls_hydrogen_treatment noref
_refine_ls_matrix_type full
_refine_ls_number_parameters 474
_refine_ls_number_reflns 8081
_refine_ls_number_restraints 88
_refine_ls_restrained_S_all 1.045
_refine_ls_R_factor_all 0.0636
_refine_ls_R_factor_gt 0.0473
_refine_ls_shift/su_max 0.000
_refine_ls_shift/su_mean 0.000
_refine_ls_structure_factor_coef Fsqd
_refine_ls_weighting_details 'w=1/[\s^2^(Fo^2^)+(0.0565P)^2^+0.6142P] where P=(Fo^2^+2Fc^2^)/3'
_refine_ls_weighting_scheme calc
_refine_ls_wR_factor_gt 0.1161
_refine_ls_wR_factor_ref 0.1259
_reflns_Friedel_coverage 0.000
_reflns_number_gt 6260
_reflns_number_total 8081
_reflns_threshold_expression 'I > 2\s(I)'
_cod_data_source_file c7cy01518f2.cif
_cod_data_source_block mo_PEMP437_4_0m
_cod_depositor_comments
;
The following automatic conversions were performed:

'_symmetry_cell_setting' value 'Triclinic' changed to 'triclinic'
according to
/home/data/users/saulius/crontab/automatic-downloads/rss-feeds/RSC/lib/dictionaries/cif_core.dic
dictionary named 'cif_core.dic' version 2.4.2 from 2011-04-26.

'_exptl_absorpt_correction_type' value 'Multi-scan' changed to
'multi-scan' according to
/home/data/users/saulius/crontab/automatic-downloads/rss-feeds/RSC/lib/dictionaries/cif_core.dic
dictionary named 'cif_core.dic' version 2.4.2 from 2011-04-26.

Automatic conversion script
Id: cif_fix_values 4973 2017-02-22 13:04:09Z antanas 
;
_cod_original_sg_symbol_H-M P-1
_cod_database_code 1547464
_shelx_shelxl_version_number 2014/7
_shelx_space_group_comment
;
The symmetry employed for this shelxl refinement is uniquely defined
by the following loop, which should always be used as a source of
symmetry information in preference to the above space-group names.
They are only intended as comments.
;
_shelx_estimated_absorpt_t_min 0.983
_shelx_estimated_absorpt_t_max 0.987

loop_
_space_group_symop_operation_xyz
'x, y, z'
'-x, -y, -z'

loop_
_atom_site_label
_atom_site_type_symbol
_atom_site_fract_x
_atom_site_fract_y
_atom_site_fract_z
_atom_site_U_iso_or_equiv
_atom_site_adp_type
_atom_site_occupancy
_atom_site_site_symmetry_order
_atom_site_calc_flag
_atom_site_refinement_flags_posn
_atom_site_refinement_flags_adp
_atom_site_refinement_flags_occupancy
_atom_site_disorder_assembly
_atom_site_disorder_group
N1A N 0.49416(11) 0.41243(10) -0.14282(10) 0.0181(3) Uani 1 1 d . . . . .
N2A N 0.93514(11) 0.26740(10) -0.18278(10) 0.0179(3) Uani 1 1 d . . . . .
O1A O 0.79477(9) 0.48276(8) 0.01903(8) 0.0183(2) Uani 1 1 d . . . . .
H1AO H 0.8560 0.4597 0.0676 0.027 Uiso 1 1 calc R U . . .
O2A O 0.62039(9) 0.51110(9) -0.20466(8) 0.0208(2) Uani 1 1 d . . . . .
C1A C 0.71281(12) 0.39088(11) -0.06489(11) 0.0156(3) Uani 1 1 d . . . . .
C2A C 0.64006(13) 0.32609(12) -0.01455(11) 0.0169(3) Uani 1 1 d . . . . .
C3A C 0.68180(14) 0.26240(12) 0.06842(12) 0.0214(3) Uani 1 1 d . . . . .
H3A H 0.7677 0.2488 0.0991 0.026 Uiso 1 1 calc R U . . .
C4A C 0.59506(16) 0.21841(13) 0.10642(13) 0.0265(3) Uani 1 1 d . . . . .
H4A H 0.6218 0.1738 0.1630 0.032 Uiso 1 1 calc R U . . .
C5A C 0.46998(15) 0.23958(14) 0.06200(13) 0.0272(3) Uani 1 1 d . . . . .
H5A H 0.4126 0.2101 0.0899 0.033 Uiso 1 1 calc R U . . .
C6A C 0.42644(14) 0.30308(13) -0.02259(12) 0.0233(3) Uani 1 1 d . . . . .
H6A H 0.3407 0.3172 -0.0531 0.028 Uiso 1 1 calc R U . . .
C7A C 0.51348(13) 0.34453(12) -0.06016(11) 0.0176(3) Uani 1 1 d . . . . .
C8A C 0.60617(13) 0.44621(12) -0.14765(11) 0.0158(3) Uani 1 1 d . . . . .
C9A C 0.37543(13) 0.45462(13) -0.20119(12) 0.0225(3) Uani 1 1 d D . . . .
H9AA H 0.3918 0.5145 -0.2379 0.027 Uiso 1 1 calc R U . . .
H9AB H 0.3435 0.4875 -0.1423 0.027 Uiso 1 1 calc R U . . .
C10A C 0.27436(14) 0.36905(14) -0.29253(13) 0.0261(3) Uani 1 1 d D U . . .
H10A H 0.1952 0.3938 -0.3317 0.031 Uiso 0.9 1 calc R U P A 1
H10C H 0.2984 0.3029 -0.3248 0.031 Uiso 0.1 1 calc R U P B 2
C11A C 0.28321(16) 0.26388(16) -0.32429(14) 0.0273(4) Uani 0.9 1 d D U P C 1
H11A H 0.3602 0.2345 -0.2881 0.033 Uiso 0.9 1 calc R U P C 1
H11B H 0.2126 0.2171 -0.3835 0.033 Uiso 0.9 1 calc R U P C 1
C11' C 0.1523(7) 0.3829(17) -0.3296(17) 0.053(5) Uani 0.1 1 d D U P C 2
H11C H 0.1267 0.4485 -0.2983 0.064 Uiso 0.1 1 calc R U P C 2
H11D H 0.0908 0.3271 -0.3876 0.064 Uiso 0.1 1 calc R U P C 2
C12A C 0.78049(13) 0.32277(12) -0.12738(11) 0.0157(3) Uani 1 1 d . . . . .
C13A C 0.73242(13) 0.22090(12) -0.21248(11) 0.0166(3) Uani 1 1 d . . . . .
C14A C 0.61619(14) 0.15287(12) -0.26425(12) 0.0212(3) Uani 1 1 d . . . . .
H14A H 0.5477 0.1714 -0.2433 0.025 Uiso 1 1 calc R U . . .
C15A C 0.60315(14) 0.05850(13) -0.34618(13) 0.0260(3) Uani 1 1 d . . . . .
H15A H 0.5246 0.0124 -0.3819 0.031 Uiso 1 1 calc R U . . .
C16A C 0.70323(15) 0.02937(13) -0.37772(12) 0.0249(3) Uani 1 1 d . . . . .
H16A H 0.6909 -0.0357 -0.4349 0.030 Uiso 1 1 calc R U . . .
C17A C 0.81967(14) 0.09330(12) -0.32729(12) 0.0213(3) Uani 1 1 d . . . . .
H17A H 0.8882 0.0729 -0.3475 0.026 Uiso 1 1 calc R U . . .
C18A C 0.83207(13) 0.18900(12) -0.24547(11) 0.0167(3) Uani 1 1 d . . . . .
C19A C 0.90280(13) 0.34712(12) -0.11298(11) 0.0176(3) Uani 1 1 d . . . . .
H19A H 0.9578 0.4104 -0.0618 0.021 Uiso 1 1 calc R U . . .
C20A C 1.05735(15) 0.26595(14) -0.19043(15) 0.0290(4) Uani 1 1 d . . . . .
H20A H 1.1104 0.3357 -0.1457 0.043 Uiso 1 1 calc R U . . .
H20B H 1.0458 0.2569 -0.2719 0.043 Uiso 1 1 calc R U . . .
H20C H 1.0984 0.2042 -0.1589 0.043 Uiso 1 1 calc R U . . .
C20B C 0.79095(15) 0.00255(13) -0.03984(12) 0.0251(3) Uani 1 1 d . . . . .
H20D H 0.7943 -0.0751 -0.0330 0.038 Uiso 1 1 calc R U . . .
H20E H 0.8040 0.0118 -0.1095 0.038 Uiso 1 1 calc R U . . .
H20F H 0.7081 0.0240 -0.0459 0.038 Uiso 1 1 calc R U . . .
N1B N 1.18855(12) 0.46394(11) 0.35489(10) 0.0230(3) Uani 1 1 d D . . . .
N2B N 0.88960(11) 0.07214(10) 0.06232(10) 0.0202(3) Uani 1 1 d . . . . .
O1B O 1.17056(10) 0.31289(9) 0.10584(8) 0.0241(2) Uani 1 1 d . . . . .
H1BO H 1.2238 0.3681 0.1218 0.046(6) Uiso 1 1 calc R . . . .
O2B O 1.00327(11) 0.45052(9) 0.19582(9) 0.0287(3) Uani 1 1 d . . . . .
C1B C 1.14728(13) 0.30412(12) 0.20627(11) 0.0191(3) Uani 1 1 d . . . . .
C2B C 1.26739(13) 0.30235(12) 0.31157(11) 0.0191(3) Uani 1 1 d . . . . .
C3B C 1.35259(14) 0.22597(13) 0.33176(13) 0.0248(3) Uani 1 1 d . . . . .
H3B H 1.3413 0.1615 0.2742 0.030 Uiso 1 1 calc R U . . .
C4B C 1.45643(15) 0.24523(14) 0.43911(13) 0.0263(3) Uani 1 1 d . . . . .
H4B H 1.5163 0.1934 0.4546 0.032 Uiso 1 1 calc R U . . .
C5B C 1.47235(14) 0.33931(13) 0.52272(12) 0.0233(3) Uani 1 1 d . . . . .
H5B H 1.5425 0.3504 0.5955 0.028 Uiso 1 1 calc R U . . .
C6B C 1.38773(14) 0.41803(13) 0.50238(12) 0.0219(3) Uani 1 1 d . . . . .
H6B H 1.3991 0.4830 0.5594 0.026 Uiso 1 1 calc R U . . .
C7B C 1.28667(13) 0.39761(12) 0.39585(11) 0.0188(3) Uani 1 1 d . . . . .
C8B C 1.10098(14) 0.41294(12) 0.24837(12) 0.0214(3) Uani 1 1 d . . . . .
C9B C 1.1875(2) 0.57695(17) 0.41195(16) 0.0260(4) Uani 0.85 1 d D U P D 1
H9BA H 1.1366 0.6175 0.3529 0.031 Uiso 0.85 1 calc R U P D 1
H9BB H 1.2750 0.6150 0.4490 0.031 Uiso 0.85 1 calc R U P D 1
C10B C 1.1346(3) 0.5795(2) 0.5004(2) 0.0497(6) Uani 0.85 1 d . U P D 1
H10B H 1.0547 0.5374 0.4764 0.060 Uiso 0.85 1 calc R U P D 1
C11B C 1.1852(3) 0.6330(2) 0.6078(2) 0.0534(7) Uani 0.85 1 d . U P D 1
H11E H 1.2650 0.6765 0.6365 0.064 Uiso 0.85 1 calc R U P D 1
H11F H 1.1422 0.6287 0.6577 0.064 Uiso 0.85 1 calc R U P D 1
C9B" C 1.1438(11) 0.5384(8) 0.4305(10) 0.040(2) Uani 0.15 1 d D U P D 2
H9BC H 1.1555 0.5091 0.5009 0.048 Uiso 0.15 1 calc R U P D 2
H9BD H 1.0524 0.5433 0.3891 0.048 Uiso 0.15 1 calc R U P D 2
C10" C 1.2168(12) 0.6509(10) 0.4644(10) 0.046(3) Uani 0.15 1 d D U P D 2
H10" H 1.2360 0.6770 0.4064 0.056 Uiso 0.15 1 calc R U P D 2
C11" C 1.2564(15) 0.7165(12) 0.5677(12) 0.068(4) Uani 0.15 1 d D U P D 2
H11G H 1.2392 0.6936 0.6281 0.082 Uiso 0.15 1 calc R U P D 2
H11H H 1.3023 0.7868 0.5818 0.082 Uiso 0.15 1 calc R U P D 2
C12B C 1.04821(13) 0.20756(12) 0.17288(11) 0.0183(3) Uani 1 1 d . . . . .
C13B C 0.97510(13) 0.15230(12) 0.06168(12) 0.0194(3) Uani 1 1 d . . . . .
H13B H 0.9826 0.1674 -0.0062 0.023 Uiso 1 1 calc R U . . .
C14B C 0.90377(13) 0.07596(12) 0.17517(12) 0.0197(3) Uani 1 1 d . . . . .
C15B C 0.83516(14) 0.01491(13) 0.21888(13) 0.0233(3) Uani 1 1 d . . . . .
H15B H 0.7673 -0.0401 0.1688 0.028 Uiso 1 1 calc R U . . .
C16B C 0.86946(15) 0.03728(14) 0.33780(14) 0.0272(3) Uani 1 1 d . . . . .
H16B H 0.8244 -0.0030 0.3702 0.033 Uiso 1 1 calc R U . . .
C17B C 0.97006(15) 0.11875(14) 0.41156(13) 0.0264(3) Uani 1 1 d . . . . .
H17B H 0.9922 0.1319 0.4930 0.032 Uiso 1 1 calc R U . . .
C18B C 1.03743(15) 0.18010(13) 0.36828(12) 0.0229(3) Uani 1 1 d . . . . .
H18B H 1.1050 0.2350 0.4193 0.027 Uiso 1 1 calc R U . . .
C19B C 1.00448(13) 0.16011(12) 0.24793(12) 0.0186(3) Uani 1 1 d . . . . .

loop_
_atom_site_aniso_label
_atom_site_aniso_U_11
_atom_site_aniso_U_22
_atom_site_aniso_U_33
_atom_site_aniso_U_23
_atom_site_aniso_U_13
_atom_site_aniso_U_12
N1A 0.0114(5) 0.0218(7) 0.0185(5) 0.0026(5) 0.0037(4) 0.0016(5)
N2A 0.0140(6) 0.0168(6) 0.0219(5) 0.0007(5) 0.0078(5) -0.0001(5)
O1A 0.0130(5) 0.0165(5) 0.0182(4) -0.0012(4) 0.0007(4) -0.0008(4)
O2A 0.0180(5) 0.0211(6) 0.0208(5) 0.0053(4) 0.0049(4) 0.0011(4)
C1A 0.0115(6) 0.0147(7) 0.0163(6) 0.0003(5) 0.0024(5) -0.0002(5)
C2A 0.0150(6) 0.0166(7) 0.0162(6) -0.0010(5) 0.0053(5) -0.0003(5)
C3A 0.0218(7) 0.0196(8) 0.0217(6) 0.0031(6) 0.0079(6) 0.0044(6)
C4A 0.0325(9) 0.0229(8) 0.0261(7) 0.0076(6) 0.0128(6) 0.0025(7)
C5A 0.0254(8) 0.0291(9) 0.0282(7) 0.0040(6) 0.0134(6) -0.0043(7)
C6A 0.0153(7) 0.0274(9) 0.0241(7) 0.0005(6) 0.0072(6) -0.0026(6)
C7A 0.0158(6) 0.0171(7) 0.0162(6) -0.0010(5) 0.0046(5) -0.0015(5)
C8A 0.0127(6) 0.0155(7) 0.0153(6) -0.0013(5) 0.0034(5) 0.0005(5)
C9A 0.0134(7) 0.0274(8) 0.0227(7) 0.0039(6) 0.0032(5) 0.0055(6)
C10A 0.0135(7) 0.0350(9) 0.0240(7) 0.0092(6) 0.0004(6) 0.0000(6)
C11A 0.0160(8) 0.0349(11) 0.0220(7) -0.0001(7) 0.0014(6) -0.0058(7)
C11' 0.028(7) 0.070(12) 0.056(10) 0.011(10) 0.011(8) 0.007(9)
C12A 0.0133(6) 0.0151(7) 0.0170(6) 0.0028(5) 0.0046(5) 0.0014(5)
C13A 0.0151(6) 0.0154(7) 0.0168(6) 0.0029(5) 0.0037(5) 0.0019(5)
C14A 0.0140(7) 0.0216(8) 0.0231(6) 0.0009(6) 0.0038(5) 0.0004(6)
C15A 0.0178(7) 0.0242(8) 0.0256(7) -0.0023(6) 0.0013(6) -0.0041(6)
C16A 0.0263(8) 0.0196(8) 0.0216(7) -0.0026(6) 0.0050(6) -0.0001(6)
C17A 0.0219(7) 0.0199(8) 0.0220(6) 0.0023(6) 0.0093(6) 0.0039(6)
C18A 0.0149(6) 0.0156(7) 0.0173(6) 0.0032(5) 0.0042(5) 0.0008(5)
C19A 0.0160(7) 0.0155(7) 0.0195(6) 0.0015(5) 0.0063(5) 0.0006(5)
C20A 0.0185(7) 0.0273(9) 0.0413(9) -0.0026(7) 0.0166(7) -0.0011(6)
C20B 0.0210(8) 0.0199(8) 0.0238(7) -0.0007(6) 0.0003(6) -0.0022(6)
N1B 0.0233(7) 0.0197(7) 0.0187(5) 0.0009(5) 0.0016(5) 0.0037(5)
N2B 0.0172(6) 0.0169(6) 0.0203(5) 0.0020(5) 0.0019(5) -0.0019(5)
O1B 0.0247(6) 0.0256(6) 0.0175(5) 0.0038(4) 0.0049(4) -0.0074(5)
O2B 0.0252(6) 0.0241(6) 0.0264(5) 0.0060(4) -0.0015(4) 0.0054(5)
C1B 0.0171(7) 0.0205(8) 0.0165(6) 0.0045(5) 0.0031(5) -0.0011(6)
C2B 0.0167(7) 0.0197(8) 0.0171(6) 0.0037(5) 0.0033(5) -0.0032(6)
C3B 0.0216(8) 0.0219(8) 0.0237(7) 0.0003(6) 0.0034(6) 0.0003(6)
C4B 0.0192(7) 0.0259(8) 0.0279(7) 0.0069(6) 0.0025(6) 0.0040(6)
C5B 0.0161(7) 0.0272(8) 0.0205(6) 0.0061(6) 0.0008(5) -0.0024(6)
C6B 0.0215(7) 0.0220(8) 0.0172(6) 0.0020(5) 0.0038(5) -0.0038(6)
C7B 0.0172(7) 0.0178(7) 0.0188(6) 0.0045(5) 0.0045(5) -0.0006(6)
C8B 0.0210(7) 0.0192(8) 0.0190(6) 0.0052(5) 0.0024(5) -0.0012(6)
C9B 0.0261(10) 0.0175(10) 0.0244(8) -0.0006(7) 0.0012(7) 0.0029(8)
C10B 0.0440(14) 0.0505(15) 0.0523(13) -0.0139(11) 0.0278(11) 0.0017(11)
C11B 0.0692(18) 0.0560(16) 0.0336(11) 0.0064(11) 0.0174(11) 0.0359(14)
C9B" 0.035(5) 0.041(5) 0.040(5) 0.006(4) 0.011(4) 0.004(4)
C10" 0.037(4) 0.043(5) 0.050(4) -0.006(4) 0.014(4) 0.005(4)
C11" 0.059(8) 0.061(8) 0.064(7) -0.024(6) 0.017(6) 0.015(7)
C12B 0.0159(7) 0.0169(7) 0.0189(6) 0.0039(5) 0.0035(5) 0.0010(5)
C13B 0.0179(7) 0.0179(7) 0.0190(6) 0.0042(5) 0.0040(5) -0.0003(6)
C14B 0.0168(7) 0.0166(7) 0.0231(6) 0.0056(5) 0.0043(5) 0.0033(6)
C15B 0.0181(7) 0.0174(8) 0.0322(7) 0.0076(6) 0.0065(6) 0.0009(6)
C16B 0.0248(8) 0.0261(9) 0.0357(8) 0.0144(7) 0.0139(7) 0.0041(7)
C17B 0.0286(8) 0.0294(9) 0.0231(7) 0.0101(6) 0.0102(6) 0.0053(7)
C18B 0.0227(7) 0.0225(8) 0.0209(6) 0.0050(6) 0.0058(6) 0.0019(6)
C19B 0.0157(7) 0.0162(7) 0.0212(6) 0.0053(5) 0.0038(5) 0.0019(5)

loop_
_atom_type_symbol
_atom_type_description
_atom_type_scat_dispersion_real
_atom_type_scat_dispersion_imag
_atom_type_scat_source
C C 0.0033 0.0016 'International Tables Vol C Tables 4.2.6.8 and 6.1.1.4'
H H 0.0000 0.0000 'International Tables Vol C Tables 4.2.6.8 and 6.1.1.4'
N N 0.0061 0.0033 'International Tables Vol C Tables 4.2.6.8 and 6.1.1.4'
O O 0.0106 0.0060 'International Tables Vol C Tables 4.2.6.8 and 6.1.1.4'

loop_
_geom_angle_atom_site_label_1
_geom_angle_atom_site_label_2
_geom_angle_atom_site_label_3
_geom_angle
C8A N1A C7A 110.86(11)
C8A N1A C9A 123.98(12)
C7A N1A C9A 124.52(12)
C19A N2A C18A 108.82(12)
C19A N2A C20A 125.77(12)
C18A N2A C20A 125.41(13)
O1A C1A C12A 111.61(11)
O1A C1A C2A 112.11(11)
C12A C1A C2A 114.97(12)
O1A C1A C8A 103.35(11)
C12A C1A C8A 112.18(11)
C2A C1A C8A 101.59(11)
C3A C2A C7A 120.34(13)
C3A C2A C1A 130.39(13)
C7A C2A C1A 109.16(12)
C2A C3A C4A 118.61(14)
C5A C4A C3A 120.32(14)
C4A C5A C6A 121.58(15)
C7A C6A C5A 117.14(14)
C6A C7A C2A 121.98(13)
C6A C7A N1A 128.18(13)
C2A C7A N1A 109.80(12)
O2A C8A N1A 125.69(13)
O2A C8A C1A 125.83(12)
N1A C8A C1A 108.44(11)
N1A C9A C10A 114.31(13)
C11A C10A C9A 127.25(14)
C11' C10A C9A 122.2(8)
C19A C12A C13A 106.49(12)
C19A C12A C1A 125.42(12)
C13A C12A C1A 128.09(12)
C14A C13A C18A 118.43(13)
C14A C13A C12A 134.85(14)
C18A C13A C12A 106.72(12)
C15A C14A C13A 118.90(14)
C14A C15A C16A 121.42(14)
C17A C16A C15A 121.35(14)
C16A C17A C18A 117.05(14)
N2A C18A C17A 129.59(14)
N2A C18A C13A 107.57(12)
C17A C18A C13A 122.84(13)
C12A C19A N2A 110.40(12)
C8B N1B C7B 110.84(12)
C8B N1B C9B 123.89(14)
C7B N1B C9B 124.93(12)
C8B N1B C9B" 117.1(5)
C7B N1B C9B" 123.9(6)
C13B N2B C14B 108.75(11)
C13B N2B C20B 125.80(12)
C14B N2B C20B 125.14(12)
O1B C1B C12B 107.76(11)
O1B C1B C2B 112.91(12)
C12B C1B C2B 115.08(12)
O1B C1B C8B 108.99(11)
C12B C1B C8B 110.83(12)
C2B C1B C8B 101.05(11)
C3B C2B C7B 120.02(13)
C3B C2B C1B 130.73(13)
C7B C2B C1B 109.25(13)
C2B C3B C4B 118.59(14)
C5B C4B C3B 120.47(15)
C4B C5B C6B 121.36(13)
C7B C6B C5B 117.12(14)
C6B C7B C2B 122.41(14)
C6B C7B N1B 127.85(14)
C2B C7B N1B 109.73(12)
O2B C8B N1B 123.97(15)
O2B C8B C1B 127.10(13)
N1B C8B C1B 108.92(12)
N1B C9B C10B 111.88(19)
C11B C10B C9B 127.2(3)
N1B C9B" C10" 109.3(9)
C11" C10" C9B" 125.5(9)
C13B C12B C19B 106.51(12)
C13B C12B C1B 125.74(13)
C19B C12B C1B 127.60(12)
C12B C13B N2B 110.39(12)
N2B C14B C15B 129.93(13)
N2B C14B C19B 107.61(12)
C15B C14B C19B 122.43(13)
C16B C15B C14B 117.60(14)
C15B C16B C17B 120.95(14)
C18B C17B C16B 121.54(14)
C17B C18B C19B 118.99(14)
C18B C19B C14B 118.48(13)
C18B C19B C12B 134.80(13)
C14B C19B C12B 106.71(12)

loop_
_geom_bond_atom_site_label_1
_geom_bond_atom_site_label_2
_geom_bond_distance
N1A C8A 1.3682(18)
N1A C7A 1.4180(18)
N1A C9A 1.4532(18)
N2A C19A 1.3699(19)
N2A C18A 1.3765(17)
N2A C20A 1.4496(19)
O1A C1A 1.4269(15)
O2A C8A 1.2185(17)
C1A C12A 1.498(2)
C1A C2A 1.5153(19)
C1A C8A 1.5552(18)
C2A C3A 1.380(2)
C2A C7A 1.393(2)
C3A C4A 1.396(2)
C4A C5A 1.387(2)
C5A C6A 1.395(2)
C6A C7A 1.383(2)
C9A C10A 1.502(2)
C10A C11A 1.312(2)
C10A C11' 1.330(9)
C12A C19A 1.3638(19)
C12A C13A 1.4388(19)
C13A C14A 1.4045(19)
C13A C18A 1.414(2)
C14A C15A 1.382(2)
C15A C16A 1.400(2)
C16A C17A 1.383(2)
C17A C18A 1.394(2)
C20B N2B 1.4551(17)
N1B C8B 1.3615(17)
N1B C7B 1.4133(19)
N1B C9B 1.460(2)
N1B C9B" 1.466(8)
N2B C13B 1.3726(18)
N2B C14B 1.3751(18)
O1B C1B 1.4252(17)
O2B C8B 1.2274(18)
C1B C12B 1.4996(19)
C1B C2B 1.5181(18)
C1B C8B 1.551(2)
C2B C3B 1.375(2)
C2B C7B 1.393(2)
C3B C4B 1.402(2)
C4B C5B 1.385(2)
C5B C6B 1.392(2)
C6B C7B 1.3802(18)
C9B C10B 1.469(3)
C10B C11B 1.299(3)
C9B" C10" 1.498(5)
C10" C11" 1.316(5)
C12B C13B 1.3711(18)
C12B C19B 1.434(2)
C14B C15B 1.394(2)
C14B C19B 1.4234(19)
C15B C16B 1.383(2)
C16B C17B 1.406(2)
C17B C18B 1.382(2)
C18B C19B 1.4029(19)

loop_
_geom_torsion_atom_site_label_1
_geom_torsion_atom_site_label_2
_geom_torsion_atom_site_label_3
_geom_torsion_atom_site_label_4
_geom_torsion
O1A C1A C2A C3A -67.38(19)
C12A C1A C2A C3A 61.51(19)
C8A C1A C2A C3A -177.12(14)
O1A C1A C2A C7A 108.57(13)
C12A C1A C2A C7A -122.54(13)
C8A C1A C2A C7A -1.16(14)
C7A C2A C3A C4A -0.8(2)
C1A C2A C3A C4A 174.74(14)
C2A C3A C4A C5A -0.6(2)
C3A C4A C5A C6A 1.1(2)
C4A C5A C6A C7A -0.2(2)
C5A C6A C7A C2A -1.2(2)
C5A C6A C7A N1A -178.70(14)
C3A C2A C7A C6A 1.8(2)
C1A C2A C7A C6A -174.64(13)
C3A C2A C7A N1A 179.67(12)
C1A C2A C7A N1A 3.24(16)
C8A N1A C7A C6A 173.45(14)
C9A N1A C7A C6A 2.4(2)
C8A N1A C7A C2A -4.26(16)
C9A N1A C7A C2A -175.35(12)
C7A N1A C8A O2A -174.71(13)
C9A N1A C8A O2A -3.6(2)
C7A N1A C8A C1A 3.40(15)
C9A N1A C8A C1A 174.55(12)
O1A C1A C8A O2A 60.42(17)
C12A C1A C8A O2A -59.95(18)
C2A C1A C8A O2A 176.75(13)
O1A C1A C8A N1A -117.68(12)
C12A C1A C8A N1A 121.95(12)
C2A C1A C8A N1A -1.35(14)
C8A N1A C9A C10A 116.94(15)
C7A N1A C9A C10A -73.11(18)
N1A C9A C10A C11A -0.7(2)
N1A C9A C10A C11' 159.6(12)
O1A C1A C12A C19A -3.82(19)
C2A C1A C12A C19A -132.96(14)
C8A C1A C12A C19A 111.62(15)
O1A C1A C12A C13A 176.04(12)
C2A C1A C12A C13A 46.90(18)
C8A C1A C12A C13A -68.51(17)
C19A C12A C13A C14A 179.69(15)
C1A C12A C13A C14A -0.2(3)
C19A C12A C13A C18A -0.08(15)
C1A C12A C13A C18A -179.97(13)
C18A C13A C14A C15A -0.8(2)
C12A C13A C14A C15A 179.44(15)
C13A C14A C15A C16A 0.4(2)
C14A C15A C16A C17A 0.6(2)
C15A C16A C17A C18A -1.2(2)
C19A N2A C18A C17A 179.85(14)
C20A N2A C18A C17A 0.3(2)
C19A N2A C18A C13A -0.51(15)
C20A N2A C18A C13A 179.97(14)
C16A C17A C18A N2A -179.62(14)
C16A C17A C18A C13A 0.8(2)
C14A C13A C18A N2A -179.45(12)
C12A C13A C18A N2A 0.36(15)
C14A C13A C18A C17A 0.2(2)
C12A C13A C18A C17A -179.97(13)
C13A C12A C19A N2A -0.24(16)
C1A C12A C19A N2A 179.65(12)
C18A N2A C19A C12A 0.48(16)
C20A N2A C19A C12A 179.99(14)
O1B C1B C2B C3B -65.2(2)
C12B C1B C2B C3B 59.1(2)
C8B C1B C2B C3B 178.51(15)
O1B C1B C2B C7B 113.99(14)
C12B C1B C2B C7B -121.72(14)
C8B C1B C2B C7B -2.28(15)
C7B C2B C3B C4B 1.4(2)
C1B C2B C3B C4B -179.47(14)
C2B C3B C4B C5B 0.0(2)
C3B C4B C5B C6B -1.1(2)
C4B C5B C6B C7B 0.7(2)
C5B C6B C7B C2B 0.8(2)
C5B C6B C7B N1B 179.74(14)
C3B C2B C7B C6B -1.8(2)
C1B C2B C7B C6B 178.85(13)
C3B C2B C7B N1B 179.02(13)
C1B C2B C7B N1B -0.29(16)
C8B N1B C7B C6B -175.85(15)
C9B N1B C7B C6B 10.7(2)
C9B" N1B C7B C6B -28.3(6)
C8B N1B C7B C2B 3.23(17)
C9B N1B C7B C2B -170.26(16)
C9B" N1B C7B C2B 150.8(6)
C7B N1B C8B O2B 176.49(14)
C9B N1B C8B O2B -9.9(3)
C9B" N1B C8B O2B 26.5(6)
C7B N1B C8B C1B -4.71(16)
C9B N1B C8B C1B 168.86(15)
C9B" N1B C8B C1B -154.7(6)
O1B C1B C8B O2B 63.83(19)
C12B C1B C8B O2B -54.60(19)
C2B C1B C8B O2B -177.05(15)
O1B C1B C8B N1B -114.92(13)
C12B C1B C8B N1B 126.64(13)
C2B C1B C8B N1B 4.20(15)
C8B N1B C9B C10B 100.5(2)
C7B N1B C9B C10B -86.8(2)
N1B C9B C10B C11B 128.6(3)
C8B N1B C9B" C10" -123.3(8)
C7B N1B C9B" C10" 91.0(10)
N1B C9B" C10" C11" -140.7(14)
O1B C1B C12B C13B -12.2(2)
C2B C1B C12B C13B -139.11(15)
C8B C1B C12B C13B 107.02(17)
O1B C1B C12B C19B 172.85(14)
C2B C1B C12B C19B 45.9(2)
C8B C1B C12B C19B -67.97(18)
C19B C12B C13B N2B -0.90(17)
C1B C12B C13B N2B -176.76(14)
C14B N2B C13B C12B 1.55(18)
C20B N2B C13B C12B 175.40(14)
C13B N2B C14B C15B 176.73(16)
C20B N2B C14B C15B 2.8(3)
C13B N2B C14B C19B -1.54(17)
C20B N2B C14B C19B -175.44(14)
N2B C14B C15B C16B -179.13(16)
C19B C14B C15B C16B -1.1(2)
C14B C15B C16B C17B 0.0(2)
C15B C16B C17B C18B 0.7(3)
C16B C17B C18B C19B -0.2(2)
C17B C18B C19B C14B -0.9(2)
C17B C18B C19B C12B 177.77(16)
N2B C14B C19B C18B 180.00(13)
C15B C14B C19B C18B 1.6(2)
N2B C14B C19B C12B 0.98(17)
C15B C14B C19B C12B -177.45(14)
C13B C12B C19B C18B -178.85(17)
C1B C12B C19B C18B -3.1(3)
C13B C12B C19B C14B -0.06(17)
C1B C12B C19B C14B 175.70(14)
